data_4300954
loop_
_publ_author_name
'Zdenek Spichal'
'Marek Necas'
'Jiri Pinkas'

_publ_section_title
;

From Parquets to Bricks: A Series of Lanthanide Coordination Polymers

with Bis(diphenylphosphino)ethane Dioxide

;
_journal_name_full 'Inorganic Chemistry'
_journal_page_first 2074
_journal_page_last 2080
_journal_paper_doi 10.1021/ic048826f
_journal_volume 44
_journal_year 2005
_chemical_formula_sum 'C42 H36 Cl3 N3 O12 P3 Pr'
_chemical_formula_weight 1114.91
_chemical_name_systematic
; 

 ? 

;
_space_group_IT_number 2
_symmetry_cell_setting triclinic
_symmetry_space_group_name_Hall '-P 1'
_symmetry_space_group_name_H-M 'P -1'
_atom_sites_solution_hydrogens geom
_atom_sites_solution_primary direct
_atom_sites_solution_secondary difmap
_audit_creation_method SHELXL-97
_cell_angle_alpha 114.896(14)
_cell_angle_beta 90.231(11)
_cell_angle_gamma 109.244(12)
_cell_formula_units_Z 2
_cell_length_a 12.0813(16)
_cell_length_b 15.0042(19)
_cell_length_c 15.599(2)
_cell_measurement_temperature 120(2)
_cell_volume 2387.7(7)
_computing_structure_refinement 'SHELXL-97 (Sheldrick, 1997)'
_computing_structure_solution 'SHELXS-97 (Sheldrick, 1990)'
_diffrn_ambient_temperature 120(2)
_diffrn_measured_fraction_theta_full 0.998
_diffrn_measured_fraction_theta_max 0.998
_diffrn_radiation_monochromator graphite
_diffrn_radiation_source 'fine-focus sealed tube'
_diffrn_radiation_type MoK\a
_diffrn_radiation_wavelength 0.71073
_diffrn_reflns_av_R_equivalents 0.0359
_diffrn_reflns_av_sigmaI/netI 0.0631
_diffrn_reflns_limit_h_max 14
_diffrn_reflns_limit_h_min -10
_diffrn_reflns_limit_k_max 16
_diffrn_reflns_limit_k_min -17
_diffrn_reflns_limit_l_max 18
_diffrn_reflns_limit_l_min -18
_diffrn_reflns_number 23486
_diffrn_reflns_theta_full 25.00
_diffrn_reflns_theta_max 25.00
_diffrn_reflns_theta_min 2.92
_exptl_absorpt_coefficient_mu 1.350
_exptl_crystal_density_diffrn 1.551
_exptl_crystal_density_method 'not measured'
_exptl_crystal_F_000 1120
_exptl_crystal_size_max 0.50
_exptl_crystal_size_mid 0.50
_exptl_crystal_size_min 0.15
_refine_diff_density_max 0.768
_refine_diff_density_min -0.393
_refine_diff_density_rms 0.078
_refine_ls_extinction_method none
_refine_ls_goodness_of_fit_ref 0.980
_refine_ls_hydrogen_treatment mixed
_refine_ls_matrix_type full
_refine_ls_number_parameters 614
_refine_ls_number_reflns 8410
_refine_ls_number_restraints 22
_refine_ls_restrained_S_all 0.987
_refine_ls_R_factor_all 0.0474
_refine_ls_R_factor_gt 0.0320
_refine_ls_shift/su_max 2.508
_refine_ls_shift/su_mean 0.080
_refine_ls_structure_factor_coef Fsqd
_refine_ls_weighting_details 'calc w=1/[\s^2^(Fo^2^)+(0.0251P)^2^+0.0000P] where P=(Fo^2^+2Fc^2^)/3'
_refine_ls_weighting_scheme calc
_refine_ls_wR_factor_gt 0.0603
_refine_ls_wR_factor_ref 0.0640
_reflns_number_gt 6874
_reflns_number_total 8410
_reflns_threshold_expression >2sigma(I)
_cod_data_source_file ic048826fsi20040825_065511_09.cif
_cod_data_source_block 1b
_cod_depositor_comments
;
The following automatic conversions were performed:
'_symmetry_cell_setting' value 'Triclinic' changed to 'triclinic'
according to '/home/saulius/struct/CIF-dictionaries/cif_core.dic'
dictionary named 'cif_core.dic' version 2.4.1 from 2010-06-29.

Automatic conversion script
Id: cif_fix_enum 1527 2010-12-29 10:47:43Z saulius 
;
_cod_original_cell_volume 2387.7(6)
_cod_database_code 4300954

loop_
_symmetry_equiv_pos_as_xyz
'x, y, z'
'-x, -y, -z'

loop_
_atom_site_label
_atom_site_type_symbol
_atom_site_fract_x
_atom_site_fract_y
_atom_site_fract_z
_atom_site_U_iso_or_equiv
_atom_site_adp_type
_atom_site_occupancy
_atom_site_symmetry_multiplicity
_atom_site_calc_flag
_atom_site_refinement_flags
_atom_site_disorder_assembly
_atom_site_disorder_group
Pr1 Pr -0.079094(18) 0.804527(15) 0.669997(14) 0.01603(6) Uani 1 1 d . . .
P1 P 0.10148(8) 1.05068(7) 0.64235(6) 0.0160(2) Uani 1 1 d . . .
P2 P 0.13379(8) 0.66147(7) 0.55622(6) 0.0168(2) Uani 1 1 d . . .
P3 P 0.10543(8) 0.90639(7) 0.91833(6) 0.0183(2) Uani 1 1 d . . .
O1 O 0.0603(2) 0.94988(17) 0.65316(15) 0.0195(5) Uani 1 1 d . . .
O2 O 0.0587(2) 0.72264(17) 0.61073(15) 0.0216(6) Uani 1 1 d . . .
O3 O 0.0405(2) 0.86402(17) 0.81863(15) 0.0204(5) Uani 1 1 d . . .
O11 O -0.1415(2) 0.64877(18) 0.71283(17) 0.0273(6) Uani 1 1 d . . .
O12 O -0.2409(2) 0.7526(2) 0.76355(18) 0.0337(7) Uani 1 1 d . . .
O13 O -0.2511(3) 0.6414(2) 0.8219(2) 0.0531(9) Uani 1 1 d . . .
O21 O -0.2240(2) 0.63658(18) 0.53154(16) 0.0244(6) Uani 1 1 d . . .
O22 O -0.1094(2) 0.75031(17) 0.48773(15) 0.0219(6) Uani 1 1 d . . .
O23 O -0.2246(3) 0.5944(2) 0.37999(17) 0.0462(8) Uani 1 1 d . . .
O31 O -0.2232(2) 0.87980(19) 0.63061(16) 0.0286(6) Uani 1 1 d . . .
O32 O -0.1352(2) 0.96521(19) 0.77774(16) 0.0290(6) Uani 1 1 d . . .
O33 O -0.2482(2) 1.0250(2) 0.72592(19) 0.0360(7) Uani 1 1 d . . .
N10 N -0.2125(3) 0.6797(3) 0.7675(2) 0.0320(8) Uani 1 1 d . . .
N20 N -0.1879(3) 0.6584(2) 0.4635(2) 0.0238(7) Uani 1 1 d . . .
N30 N -0.2035(3) 0.9590(2) 0.7124(2) 0.0238(7) Uani 1 1 d . . .
C1 C 0.0033(3) 1.0437(2) 0.5498(2) 0.0174(8) Uani 1 1 d . . .
H1A H -0.0759 1.0314 0.5663 0.021 Uiso 1 1 calc R . .
H1B H 0.0307 1.1111 0.5476 0.021 Uiso 1 1 calc R . .
C2 C 0.0634(3) 0.5242(3) 0.5276(2) 0.0219(8) Uani 1 1 d . . .
H2A H 0.1104 0.4856 0.4894 0.026 Uiso 1 1 calc R . .
H2B H 0.0613 0.5167 0.5865 0.026 Uiso 1 1 calc R . .
C3 C 0.0205(3) 0.9595(3) 1.0067(2) 0.0226(8) Uani 1 1 d . . .
H3A H -0.0489 0.9021 1.0041 0.027 Uiso 1 1 calc R . .
H3B H 0.0682 0.9932 1.0698 0.027 Uiso 1 1 calc R . .
C1A C 0.2495(3) 1.0769(3) 0.6142(2) 0.0182(8) Uani 1 1 d . . .
C2A C 0.2970(3) 1.1467(3) 0.5760(3) 0.0289(9) Uani 1 1 d . . .
H2AA H 0.2501 1.1778 0.5605 0.035 Uiso 1 1 calc R . .
C3A C 0.4136(4) 1.1705(3) 0.5607(3) 0.0383(11) Uani 1 1 d . . .
H3AA H 0.4445 1.2168 0.5343 0.046 Uiso 1 1 calc R . .
C4A C 0.4840(4) 1.1260(3) 0.5844(3) 0.0359(10) Uani 1 1 d . . .
H4AA H 0.5625 1.1424 0.5741 0.043 Uiso 1 1 calc R . .
C5A C 0.4386(4) 1.0573(3) 0.6233(3) 0.0371(10) Uani 1 1 d . . .
H5AA H 0.4867 1.0279 0.6400 0.045 Uiso 1 1 calc R . .
C6A C 0.3219(3) 1.0318(3) 0.6377(3) 0.0287(9) Uani 1 1 d . . .
H6AA H 0.2913 0.9845 0.6632 0.034 Uiso 1 1 calc R . .
C1B C 0.1097(3) 1.1630(3) 0.7517(2) 0.0185(8) Uani 1 1 d . . .
C2B C 0.1480(4) 1.1674(3) 0.8377(3) 0.0366(11) Uani 1 1 d . . .
H2BA H 0.1649 1.1112 0.8376 0.044 Uiso 1 1 calc R . .
C3B C 0.1614(4) 1.2539(3) 0.9235(3) 0.0380(11) Uani 1 1 d . . .
H3BA H 0.1889 1.2563 0.9805 0.046 Uiso 1 1 calc R . .
C4B C 0.1345(4) 1.3362(3) 0.9251(3) 0.0392(11) Uani 1 1 d . . .
H4BA H 0.1419 1.3939 0.9831 0.047 Uiso 1 1 calc R . .
C5B C 0.0968(5) 1.3329(4) 0.8407(3) 0.0645(16) Uani 1 1 d . . .
H5BA H 0.0782 1.3887 0.8416 0.077 Uiso 1 1 calc R . .
C6B C 0.0858(4) 1.2478(3) 0.7542(3) 0.0488(13) Uani 1 1 d . . .
H6BA H 0.0623 1.2477 0.6972 0.059 Uiso 1 1 calc R . .
C1C C 0.2774(3) 0.7090(3) 0.6254(2) 0.0199(8) Uani 1 1 d . . .
C2C C 0.3750(3) 0.7801(3) 0.6127(3) 0.0351(10) Uani 1 1 d . . .
H2CA H 0.3667 0.7996 0.5645 0.042 Uiso 1 1 calc R . .
C3C C 0.4839(4) 0.8225(4) 0.6697(3) 0.0445(12) Uani 1 1 d . . .
H3CA H 0.5484 0.8695 0.6594 0.053 Uiso 1 1 calc R . .
C4C C 0.4974(4) 0.7956(3) 0.7412(3) 0.0432(11) Uani 1 1 d . . .
H4CA H 0.5710 0.8245 0.7800 0.052 Uiso 1 1 calc R . .
C5C C 0.4016(4) 0.7252(4) 0.7560(3) 0.0570(14) Uani 1 1 d . . .
H5CA H 0.4108 0.7066 0.8046 0.068 Uiso 1 1 calc R . .
C6C C 0.2922(4) 0.6825(3) 0.6986(3) 0.0443(12) Uani 1 1 d . . .
H6CA H 0.2279 0.6356 0.7092 0.053 Uiso 1 1 calc R . .
C1D C 0.1550(3) 0.6727(3) 0.4466(2) 0.0197(8) Uani 1 1 d . . .
C2D C 0.1569(3) 0.7640(3) 0.4430(3) 0.0269(9) Uani 1 1 d . . .
H2DA H 0.1420 0.8162 0.4951 0.032 Uiso 1 1 calc R . .
C3D C 0.1811(4) 0.7768(4) 0.3610(3) 0.0458(13) Uani 1 1 d . . .
H3DA H 0.1844 0.8386 0.3588 0.055 Uiso 1 1 calc R . .
C4D C 0.2001(4) 0.6986(4) 0.2834(3) 0.0508(13) Uani 1 1 d . . .
H4DA H 0.2150 0.7070 0.2284 0.061 Uiso 1 1 calc R . .
C5D C 0.1972(4) 0.6082(4) 0.2865(3) 0.0495(13) Uani 1 1 d . . .
H5DA H 0.2093 0.5553 0.2332 0.059 Uiso 1 1 calc R . .
C6D C 0.1764(3) 0.5944(3) 0.3681(3) 0.0326(10) Uani 1 1 d . . .
H6DA H 0.1768 0.5336 0.3704 0.039 Uiso 1 1 calc R . .
C1E C 0.1292(3) 0.8048(3) 0.9396(2) 0.0219(8) Uani 1 1 d . . .
C2E C 0.0830(4) 0.7007(3) 0.8710(3) 0.0428(11) Uani 1 1 d . . .
H2EA H 0.0407 0.6829 0.8125 0.051 Uiso 1 1 calc R . .
C3E C 0.0997(4) 0.6229(3) 0.8892(4) 0.0560(14) Uani 1 1 d . . .
H3EA H 0.0681 0.5528 0.8431 0.067 Uiso 1 1 calc R . .
C4E C 0.1626(4) 0.6490(4) 0.9753(3) 0.0464(12) Uani 1 1 d . . .
H4EA H 0.1750 0.5967 0.9867 0.056 Uiso 1 1 calc R . .
C5E C 0.2073(4) 0.7517(3) 1.0444(3) 0.0396(11) Uani 1 1 d . . .
H5EA H 0.2486 0.7690 1.1030 0.047 Uiso 1 1 calc R . .
C6E C 0.1908(3) 0.8297(3) 1.0267(3) 0.0306(9) Uani 1 1 d . . .
H6EA H 0.2213 0.8995 1.0735 0.037 Uiso 1 1 calc R . .
C1F C 0.2471(3) 1.0075(3) 0.9390(2) 0.0213(8) Uani 1 1 d . . .
C2F C 0.3215(4) 0.9874(3) 0.8703(3) 0.0389(11) Uani 1 1 d . . .
H2FA H 0.2979 0.9221 0.8167 0.047 Uiso 1 1 calc R . .
C3F C 0.4292(4) 1.0640(4) 0.8819(3) 0.0553(13) Uani 1 1 d . . .
H3FA H 0.4791 1.0496 0.8368 0.066 Uiso 1 1 calc R . .
C4F C 0.4645(4) 1.1632(4) 0.9604(3) 0.0527(13) Uani 1 1 d . . .
H4FA H 0.5367 1.2154 0.9669 0.063 Uiso 1 1 calc R . .
C5F C 0.3921(4) 1.1835(3) 1.0282(3) 0.0444(12) Uani 1 1 d . . .
H5FA H 0.4150 1.2496 1.0807 0.053 Uiso 1 1 calc R . .
C6F C 0.2848(3) 1.1053(3) 1.0183(3) 0.0297(9) Uani 1 1 d . . .
H6FA H 0.2375 1.1187 1.0655 0.036 Uiso 1 1 calc R . .
C100 C -0.4976(4) 0.5289(4) 0.5515(3) 0.0625(15) Uani 1 1 d . . .
Cl10 Cl -0.44083(13) 0.45334(12) 0.59811(12) 0.0806(5) Uani 1 1 d . . .
C200 C -0.438(2) 0.5599(19) 0.1928(16) 0.147(12) Uani 0.492(8) 1 d PDU A 1
Cl20 Cl -0.3686(4) 0.4641(2) 0.1495(3) 0.0624(11) Uani 0.492(8) 1 d PDU A 1
C300 C -0.5179(18) 0.5481(16) 0.1335(10) 0.124(8) Uani 0.492(8) 1 d PDU A 1
Cl30 Cl -0.5623(5) 0.6602(5) 0.1567(5) 0.0842(16) Uani 0.492(8) 1 d PDU A 1
C201 C -0.4059(12) 0.5912(10) 0.1912(12) 0.084(5) Uani 0.508(8) 1 d PDU A 2
C301 C -0.496(2) 0.6134(17) 0.1976(8) 0.204(13) Uani 0.508(8) 1 d PDU A 2
Cl21 Cl -0.4120(4) 0.4643(2) 0.1055(4) 0.0656(14) Uani 0.508(8) 1 d PDU A 2
Cl31 Cl -0.5896(3) 0.5976(4) 0.1026(3) 0.0601(14) Uani 0.508(8) 1 d PDU A 2

loop_
_atom_site_aniso_label
_atom_site_aniso_U_11
_atom_site_aniso_U_22
_atom_site_aniso_U_33
_atom_site_aniso_U_23
_atom_site_aniso_U_13
_atom_site_aniso_U_12
Pr1 0.01801(12) 0.01446(10) 0.01536(10) 0.00600(8) 0.00345(8) 0.00649(8)
P1 0.0166(5) 0.0143(4) 0.0164(5) 0.0070(4) 0.0014(4) 0.0049(4)
P2 0.0189(5) 0.0146(5) 0.0188(5) 0.0082(4) 0.0048(4) 0.0072(4)
P3 0.0228(5) 0.0204(5) 0.0157(5) 0.0079(4) 0.0048(4) 0.0128(4)
O1 0.0202(14) 0.0184(13) 0.0225(13) 0.0112(11) 0.0022(11) 0.0073(11)
O2 0.0225(15) 0.0238(13) 0.0228(13) 0.0098(11) 0.0096(11) 0.0144(11)
O3 0.0224(14) 0.0198(13) 0.0193(12) 0.0084(11) 0.0010(11) 0.0084(11)
O11 0.0325(16) 0.0222(14) 0.0286(14) 0.0129(12) 0.0071(13) 0.0098(12)
O12 0.0358(17) 0.0376(16) 0.0367(16) 0.0212(14) 0.0172(13) 0.0178(14)
O13 0.069(2) 0.057(2) 0.0469(19) 0.0420(18) 0.0246(17) 0.0142(17)
O21 0.0255(15) 0.0234(14) 0.0221(13) 0.0125(11) 0.0031(11) 0.0030(11)
O22 0.0255(15) 0.0175(13) 0.0196(13) 0.0085(11) 0.0010(11) 0.0040(11)
O23 0.068(2) 0.0288(16) 0.0168(14) 0.0020(13) -0.0105(14) -0.0008(15)
O31 0.0309(16) 0.0312(15) 0.0198(13) 0.0036(12) -0.0025(12) 0.0172(13)
O32 0.0364(17) 0.0330(15) 0.0185(13) 0.0048(12) -0.0017(12) 0.0226(13)
O33 0.0386(18) 0.0278(15) 0.0472(17) 0.0129(14) 0.0033(14) 0.0239(14)
N10 0.032(2) 0.0292(19) 0.0268(18) 0.0135(16) 0.0031(16) 0.0003(16)
N20 0.0266(19) 0.0231(17) 0.0199(16) 0.0069(14) -0.0012(14) 0.0110(15)
N30 0.0209(18) 0.0235(17) 0.0296(18) 0.0127(15) 0.0061(15) 0.0101(15)
C1 0.0156(19) 0.0171(18) 0.0205(18) 0.0098(16) -0.0002(15) 0.0053(15)
C2 0.024(2) 0.0178(19) 0.0270(19) 0.0125(17) 0.0043(16) 0.0087(16)
C3 0.029(2) 0.030(2) 0.0201(18) 0.0150(17) 0.0109(17) 0.0203(18)
C1A 0.018(2) 0.0175(18) 0.0141(17) 0.0029(15) 0.0001(15) 0.0060(16)
C2A 0.024(2) 0.038(2) 0.036(2) 0.024(2) 0.0091(18) 0.0145(19)
C3A 0.030(3) 0.047(3) 0.047(3) 0.031(2) 0.017(2) 0.012(2)
C4A 0.020(2) 0.046(3) 0.036(2) 0.014(2) 0.0094(19) 0.011(2)
C5A 0.024(2) 0.052(3) 0.045(3) 0.025(2) 0.009(2) 0.022(2)
C6A 0.025(2) 0.031(2) 0.033(2) 0.0164(19) 0.0080(18) 0.0119(19)
C1B 0.017(2) 0.0159(18) 0.0207(18) 0.0083(15) 0.0023(15) 0.0034(15)
C2B 0.066(3) 0.022(2) 0.024(2) 0.0109(18) 0.006(2) 0.018(2)
C3B 0.060(3) 0.031(2) 0.019(2) 0.0111(18) 0.005(2) 0.012(2)
C4B 0.046(3) 0.030(2) 0.027(2) -0.0028(19) 0.001(2) 0.017(2)
C5B 0.107(5) 0.034(3) 0.046(3) -0.003(2) -0.023(3) 0.047(3)
C6B 0.082(4) 0.033(2) 0.028(2) 0.000(2) -0.016(2) 0.036(3)
C1C 0.019(2) 0.0184(18) 0.0202(18) 0.0037(16) 0.0026(16) 0.0109(16)
C2C 0.026(2) 0.049(3) 0.034(2) 0.025(2) 0.0013(19) 0.008(2)
C3C 0.022(2) 0.063(3) 0.046(3) 0.029(3) 0.002(2) 0.007(2)
C4C 0.025(3) 0.051(3) 0.045(3) 0.017(2) -0.011(2) 0.011(2)
C5C 0.052(3) 0.068(3) 0.054(3) 0.041(3) -0.018(3) 0.008(3)
C6C 0.041(3) 0.044(3) 0.044(3) 0.029(2) -0.010(2) -0.002(2)
C1D 0.017(2) 0.0232(19) 0.0192(18) 0.0097(16) 0.0047(15) 0.0082(16)
C2D 0.027(2) 0.036(2) 0.033(2) 0.0234(19) 0.0148(18) 0.0196(19)
C3D 0.047(3) 0.074(3) 0.063(3) 0.058(3) 0.031(3) 0.042(3)
C4D 0.049(3) 0.098(4) 0.042(3) 0.053(3) 0.024(2) 0.041(3)
C5D 0.052(3) 0.063(3) 0.022(2) 0.009(2) 0.016(2) 0.021(3)
C6D 0.037(3) 0.030(2) 0.029(2) 0.0117(19) 0.0136(19) 0.013(2)
C1E 0.023(2) 0.024(2) 0.0252(19) 0.0131(17) 0.0100(17) 0.0148(17)
C2E 0.059(3) 0.031(2) 0.038(2) 0.010(2) -0.011(2) 0.022(2)
C3E 0.069(4) 0.029(2) 0.069(3) 0.014(3) -0.013(3) 0.027(3)
C4E 0.052(3) 0.043(3) 0.067(3) 0.036(3) 0.009(3) 0.028(2)
C5E 0.052(3) 0.049(3) 0.036(2) 0.027(2) 0.009(2) 0.030(2)
C6E 0.036(3) 0.035(2) 0.028(2) 0.0144(19) 0.0037(19) 0.020(2)
C1F 0.024(2) 0.024(2) 0.0207(19) 0.0119(17) 0.0004(16) 0.0119(17)
C2F 0.035(3) 0.037(2) 0.035(2) 0.011(2) 0.014(2) 0.009(2)
C3F 0.038(3) 0.067(3) 0.054(3) 0.028(3) 0.020(2) 0.009(3)
C4F 0.037(3) 0.048(3) 0.062(3) 0.030(3) -0.005(3) -0.004(2)
C5F 0.044(3) 0.031(2) 0.043(3) 0.008(2) -0.014(2) 0.007(2)
C6F 0.028(2) 0.031(2) 0.028(2) 0.0097(18) -0.0036(18) 0.0135(19)
C100 0.047(3) 0.051(3) 0.074(4) 0.019(3) 0.007(3) 0.012(3)
Cl10 0.0653(10) 0.0763(10) 0.1091(12) 0.0590(10) -0.0002(9) 0.0131(8)
C200 0.25(3) 0.15(2) 0.106(18) 0.060(16) 0.026(15) 0.15(2)
Cl20 0.079(3) 0.0459(16) 0.054(2) 0.0259(15) -0.0108(18) 0.0091(15)
C300 0.17(2) 0.20(2) 0.050(9) 0.049(12) 0.034(11) 0.140(19)
Cl30 0.116(3) 0.077(3) 0.078(3) 0.036(3) 0.057(3) 0.054(3)
C201 0.024(6) 0.074(8) 0.084(11) -0.006(7) -0.006(6) -0.010(5)
C301 0.28(2) 0.28(3) 0.054(8) -0.040(12) -0.067(12) 0.26(2)
Cl21 0.084(3) 0.0459(16) 0.065(3) 0.0243(16) 0.012(2) 0.0215(16)
Cl31 0.062(2) 0.087(3) 0.045(2) 0.038(2) 0.0132(16) 0.0326(19)

loop_
_atom_type_symbol
_atom_type_description
_atom_type_scat_dispersion_real
_atom_type_scat_dispersion_imag
_atom_type_scat_source
C C 0.0033 0.0016 'International Tables Vol C Tables 4.2.6.8 and 6.1.1.4'
H H 0.0000 0.0000 'International Tables Vol C Tables 4.2.6.8 and 6.1.1.4'
N N 0.0061 0.0033 'International Tables Vol C Tables 4.2.6.8 and 6.1.1.4'
O O 0.0106 0.0060 'International Tables Vol C Tables 4.2.6.8 and 6.1.1.4'
P P 0.1023 0.0942 'International Tables Vol C Tables 4.2.6.8 and 6.1.1.4'
Cl Cl 0.1484 0.1585 'International Tables Vol C Tables 4.2.6.8 and 6.1.1.4'
Pr Pr -0.2180 2.8214 'International Tables Vol C Tables 4.2.6.8 and 6.1.1.4'

loop_
_geom_angle_atom_site_label_1
_geom_angle_atom_site_label_2
_geom_angle_atom_site_label_3
_geom_angle
_geom_angle_site_symmetry_1
_geom_angle_site_symmetry_3
_geom_angle_publ_flag
O2 Pr1 O3 81.80(8) . . ?
O2 Pr1 O1 84.15(8) . . ?
O3 Pr1 O1 88.05(8) . . ?
O2 Pr1 O12 126.48(8) . . ?
O3 Pr1 O12 80.23(8) . . ?
O1 Pr1 O12 144.42(8) . . ?
O2 Pr1 O31 144.77(8) . . ?
O3 Pr1 O31 128.79(8) . . ?
O1 Pr1 O31 80.53(8) . . ?
O12 Pr1 O31 81.05(8) . . ?
O2 Pr1 O21 82.74(8) . . ?
O3 Pr1 O21 141.67(7) . . ?
O1 Pr1 O21 124.86(7) . . ?
O12 Pr1 O21 81.27(8) . . ?
O31 Pr1 O21 80.43(8) . . ?
O2 Pr1 O11 76.62(8) . . ?
O3 Pr1 O11 73.47(8) . . ?
O1 Pr1 O11 154.87(8) . . ?
O12 Pr1 O11 49.97(8) . . ?
O31 Pr1 O11 124.30(8) . . ?
O21 Pr1 O11 68.91(7) . . ?
O2 Pr1 O22 75.32(8) . . ?
O3 Pr1 O22 152.62(8) . . ?
O1 Pr1 O22 74.97(7) . . ?
O12 Pr1 O22 125.71(8) . . ?
O31 Pr1 O22 70.14(7) . . ?
O21 Pr1 O22 49.89(7) . . ?
O11 Pr1 O22 114.61(7) . . ?
O2 Pr1 O32 152.80(8) . . ?
O3 Pr1 O32 79.44(8) . . ?
O1 Pr1 O32 75.73(8) . . ?
O12 Pr1 O32 69.16(8) . . ?
O31 Pr1 O32 49.35(7) . . ?
O21 Pr1 O32 123.83(8) . . ?
O11 Pr1 O32 116.03(8) . . ?
O22 Pr1 O32 115.69(7) . . ?
O2 Pr1 N10 101.30(9) . . ?
O3 Pr1 N10 72.25(8) . . ?
O1 Pr1 N10 158.36(8) . . ?
O12 Pr1 N10 25.21(8) . . ?
O31 Pr1 N10 104.60(9) . . ?
O21 Pr1 N10 76.76(8) . . ?
O11 Pr1 N10 25.16(8) . . ?
O22 Pr1 N10 126.65(8) . . ?
O32 Pr1 N10 91.54(9) . . ?
O2 Pr1 N20 76.50(8) . . ?
O3 Pr1 N20 155.85(8) . . ?
O1 Pr1 N20 100.02(8) . . ?
O12 Pr1 N20 104.32(8) . . ?
O31 Pr1 N20 75.23(8) . . ?
O21 Pr1 N20 24.89(7) . . ?
O11 Pr1 N20 91.14(8) . . ?
O22 Pr1 N20 25.08(7) . . ?
O32 Pr1 N20 124.54(8) . . ?
N10 Pr1 N20 101.61(8) . . ?
O2 Pr1 N30 158.66(8) . . ?
O3 Pr1 N30 104.01(8) . . ?
O1 Pr1 N30 75.66(8) . . ?
O12 Pr1 N30 74.86(8) . . ?
O31 Pr1 N30 24.81(7) . . ?
O21 Pr1 N30 103.09(8) . . ?
O11 Pr1 N30 124.70(8) . . ?
O22 Pr1 N30 92.58(8) . . ?
O32 Pr1 N30 24.60(7) . . ?
N10 Pr1 N30 100.02(9) . . ?
N20 Pr1 N30 100.04(8) . . ?
O1 P1 C1B 111.97(14) . . ?
O1 P1 C1A 109.60(15) . . ?
C1B P1 C1A 106.13(15) . . ?
O1 P1 C1 111.85(14) . . ?
C1B P1 C1 107.62(16) . . ?
C1A P1 C1 109.48(15) . . ?
O2 P2 C1C 111.41(15) . . ?
O2 P2 C1D 110.80(14) . . ?
C1C P2 C1D 107.89(16) . . ?
O2 P2 C2 110.38(15) . . ?
C1C P2 C2 107.54(16) . . ?
C1D P2 C2 108.70(16) . . ?
O3 P3 C1F 110.99(14) . . ?
O3 P3 C3 110.98(15) . . ?
C1F P3 C3 108.84(17) . . ?
O3 P3 C1E 111.96(15) . . ?
C1F P3 C1E 108.19(16) . . ?
C3 P3 C1E 105.68(15) . . ?
P1 O1 Pr1 156.14(14) . . ?
P2 O2 Pr1 170.20(14) . . ?
P3 O3 Pr1 173.32(14) . . ?
N10 O11 Pr1 95.28(19) . . ?
N10 O12 Pr1 96.1(2) . . ?
N20 O21 Pr1 97.44(18) . . ?
N20 O22 Pr1 95.76(17) . . ?
N30 O31 Pr1 97.91(19) . . ?
N30 O32 Pr1 96.31(19) . . ?
O13 N10 O11 121.4(3) . . ?
O13 N10 O12 121.8(3) . . ?
O11 N10 O12 116.9(3) . . ?
O13 N10 Pr1 168.1(3) . . ?
O11 N10 Pr1 59.56(16) . . ?
O12 N10 Pr1 58.70(16) . . ?
O23 N20 O21 121.6(3) . . ?
O23 N20 O22 121.9(3) . . ?
O21 N20 O22 116.6(3) . . ?
O23 N20 Pr1 173.8(2) . . ?
O21 N20 Pr1 57.67(15) . . ?
O22 N20 Pr1 59.17(15) . . ?
O33 N30 O32 122.3(3) . . ?
O33 N30 O31 121.6(3) . . ?
O32 N30 O31 116.1(3) . . ?
O33 N30 Pr1 175.2(2) . . ?
O32 N30 Pr1 59.09(16) . . ?
O31 N30 Pr1 57.27(16) . . ?
C1 C1 P1 113.0(3) 2_576 . ?
C2 C2 P2 112.3(3) 2_566 . ?
C3 C3 P3 113.3(3) 2_577 . ?
C2A C1A C6A 118.7(3) . . ?
C2A C1A P1 121.6(3) . . ?
C6A C1A P1 119.5(3) . . ?
C1A C2A C3A 120.4(4) . . ?
C4A C3A C2A 120.3(4) . . ?
C3A C4A C5A 120.0(4) . . ?
C4A C5A C6A 120.3(4) . . ?
C5A C6A C1A 120.3(4) . . ?
C6B C1B C2B 118.2(3) . . ?
C6B C1B P1 123.3(3) . . ?
C2B C1B P1 118.4(3) . . ?
C3B C2B C1B 120.9(4) . . ?
C4B C3B C2B 120.2(4) . . ?
C3B C4B C5B 119.4(4) . . ?
C4B C5B C6B 120.8(4) . . ?
C5B C6B C1B 120.3(4) . . ?
C2C C1C C6C 117.9(4) . . ?
C2C C1C P2 121.0(3) . . ?
C6C C1C P2 120.9(3) . . ?
C3C C2C C1C 121.6(4) . . ?
C4C C3C C2C 120.0(4) . . ?
C3C C4C C5C 119.9(4) . . ?
C4C C5C C6C 120.1(4) . . ?
C5C C6C C1C 120.6(4) . . ?
C2D C1D C6D 119.9(3) . . ?
C2D C1D P2 118.9(3) . . ?
C6D C1D P2 121.1(3) . . ?
C1D C2D C3D 119.6(4) . . ?
C4D C3D C2D 120.1(4) . . ?
C5D C4D C3D 120.4(4) . . ?
C4D C5D C6D 120.8(4) . . ?
C5D C6D C1D 119.3(4) . . ?
C2E C1E C6E 119.2(3) . . ?
C2E C1E P3 120.7(3) . . ?
C6E C1E P3 120.1(3) . . ?
C1E C2E C3E 120.1(4) . . ?
C4E C3E C2E 120.1(4) . . ?
C5E C4E C3E 120.3(4) . . ?
C4E C5E C6E 119.8(4) . . ?
C5E C6E C1E 120.5(4) . . ?
C6F C1F C2F 118.7(3) . . ?
C6F C1F P3 123.0(3) . . ?
C2F C1F P3 118.3(3) . . ?
C3F C2F C1F 120.1(4) . . ?
C2F C3F C4F 120.7(4) . . ?
C5F C4F C3F 119.5(4) . . ?
C4F C5F C6F 120.0(4) . . ?
C1F C6F C5F 120.9(4) . . ?
C100 C100 Cl10 101.6(5) 2_466 . ?
C300 C200 Cl20 115.1(17) . . ?
C200 C300 Cl30 117.9(16) . . ?
C301 C201 Cl21 120.1(12) . . ?
C201 C301 Cl31 125.8(14) . . ?

loop_
_geom_bond_atom_site_label_1
_geom_bond_atom_site_label_2
_geom_bond_distance
_geom_bond_site_symmetry_2
_geom_bond_publ_flag
Pr1 O2 2.354(2) . ?
Pr1 O3 2.375(2) . ?
Pr1 O1 2.393(2) . ?
Pr1 O12 2.556(2) . ?
Pr1 O31 2.560(2) . ?
Pr1 O21 2.561(2) . ?
Pr1 O11 2.576(2) . ?
Pr1 O22 2.594(2) . ?
Pr1 O32 2.602(2) . ?
Pr1 N10 2.975(3) . ?
Pr1 N20 3.005(3) . ?
Pr1 N30 3.014(3) . ?
P1 O1 1.511(2) . ?
P1 C1B 1.797(3) . ?
P1 C1A 1.798(4) . ?
P1 C1 1.811(3) . ?
P2 O2 1.512(2) . ?
P2 C1C 1.790(4) . ?
P2 C1D 1.798(3) . ?
P2 C2 1.799(3) . ?
P3 O3 1.506(2) . ?
P3 C1F 1.791(4) . ?
P3 C3 1.794(3) . ?
P3 C1E 1.797(3) . ?
O11 N10 1.270(4) . ?
O12 N10 1.274(4) . ?
O13 N10 1.227(4) . ?
O21 N20 1.276(3) . ?
O22 N20 1.280(3) . ?
O23 N20 1.215(3) . ?
O31 N30 1.277(4) . ?
O32 N30 1.262(3) . ?
O33 N30 1.221(3) . ?
C1 C1 1.535(6) 2_576 ?
C2 C2 1.533(6) 2_566 ?
C3 C3 1.540(6) 2_577 ?
C1A C2A 1.383(5) . ?
C1A C6A 1.397(5) . ?
C2A C3A 1.383(5) . ?
C3A C4A 1.372(5) . ?
C4A C5A 1.374(5) . ?
C5A C6A 1.380(5) . ?
C1B C6B 1.380(5) . ?
C1B C2B 1.386(5) . ?
C2B C3B 1.378(5) . ?
C3B C4B 1.368(5) . ?
C4B C5B 1.367(6) . ?
C5B C6B 1.380(5) . ?
C1C C2C 1.385(5) . ?
C1C C6C 1.387(5) . ?
C2C C3C 1.374(5) . ?
C3C C4C 1.363(5) . ?
C4C C5C 1.382(6) . ?
C5C C6C 1.381(6) . ?
C1D C2D 1.387(5) . ?
C1D C6D 1.392(5) . ?
C2D C3D 1.390(5) . ?
C3D C4D 1.371(6) . ?
C4D C5D 1.366(6) . ?
C5D C6D 1.383(5) . ?
C1E C2E 1.382(5) . ?
C1E C6E 1.385(5) . ?
C2E C3E 1.385(5) . ?
C3E C4E 1.373(6) . ?
C4E C5E 1.370(6) . ?
C5E C6E 1.383(5) . ?
C1F C6F 1.385(5) . ?
C1F C2F 1.401(5) . ?
C2F C3F 1.372(6) . ?
C3F C4F 1.393(6) . ?
C4F C5F 1.374(6) . ?
C5F C6F 1.387(5) . ?
C100 C100 1.459(10) 2_466 ?
C100 Cl10 1.867(5) . ?
C200 C300 1.24(2) . ?
C200 Cl20 1.794(12) . ?
C300 Cl30 1.826(12) . ?
C201 C301 1.226(18) . ?
C201 Cl21 1.784(12) . ?
C301 Cl31 1.750(10) . ?
